data_2216980
loop_
_publ_author_name
'S. Mahalakshmi'
'R. Suresh Kumar'
'S. Perumal'
'V. Sivakumar'
'J. Suresh'

_publ_section_title
(5<i>S</i>,6<i>S</i>,10<i>R</i>)-10-(2,4-Dichlorophenyl)-14-[(<i>E</i>)-(2,4-dichlorophenyl)methylidene]-3,9-diphenyl-12-[(<i>R</i>)-1-phenylethyl]-1,4,7-trioxa-2,8,12-triazadispiro[4.0.4.4]tetradeca-2,8-diene
_journal_coeditor_code CI2522
_journal_issue 1
_journal_name_full 'Acta Crystallographica Section E'
_journal_page_first o199
_journal_page_last o200
_journal_paper_doi 10.1107/S1600536807063477
_journal_volume 64
_journal_year 2008
_chemical_formula_iupac 'C41 H31 Cl4 N3 O3'
_chemical_formula_moiety 'C41 H31 Cl4 N3 O3'
_chemical_formula_sum 'C41 H31 Cl4 N3 O3'
_chemical_formula_weight 755.49
_chemical_name_systematic
;
(5<i>S</i>,6S,10<i>R</i>)-10-(2,4-Dichlorophenyl)-14-[(<i>E</i>)-(2,4-
dichlorophenyl)methylidene]-3,9-diphenyl-12-[(<i>R</i>)-1-phenylethyl]-
1,4,7-trioxa-2,8,12-triazadispiro[4.0.4.4]tetradeca-2,8-diene
;
_space_group_IT_number 4
_symmetry_cell_setting monoclinic
_symmetry_space_group_name_Hall 'P 2yb'
_symmetry_space_group_name_H-M 'P 1 21 1'
_atom_sites_solution_hydrogens geom
_atom_sites_solution_primary direct
_atom_sites_solution_secondary difmap
_audit_creation_method SHELXL-97
_cell_angle_alpha 90.00
_cell_angle_beta 105.55(4)
_cell_angle_gamma 90.00
_cell_formula_units_Z 4
_cell_length_a 13.302(6)
_cell_length_b 12.551(9)
_cell_length_c 22.650(11)
_cell_measurement_reflns_used 25
_cell_measurement_temperature 293(2)
_cell_measurement_theta_max 25
_cell_measurement_theta_min 2
_cell_volume 3643(4)
_computing_cell_refinement 'CAD-4 Express (Enraf--Nonius, 1994)'
_computing_data_collection 'CAD-4 Express (Enraf--Nonius, 1994)'
_computing_data_reduction 'XCAD4 (Harms & Wocadlo, 1996)'
_computing_molecular_graphics 'PLATON (Spek, 2003)'
_computing_publication_material 'SHELXL97 (Sheldrick, 1997)'
_computing_structure_refinement 'SHELXL97 (Sheldrick, 1997)'
_computing_structure_solution 'SHELXS97 (Sheldrick, 1997)'
_diffrn_ambient_temperature 293(2)
_diffrn_measured_fraction_theta_full 0.998
_diffrn_measured_fraction_theta_max 0.998
_diffrn_measurement_device_type 'Nonius MACH-3'
_diffrn_measurement_method \w-2\q
_diffrn_radiation_monochromator graphite
_diffrn_radiation_source 'fine-focus sealed tube'
_diffrn_radiation_type MoK\a
_diffrn_radiation_wavelength 0.71073
_diffrn_reflns_av_R_equivalents 0.0521
_diffrn_reflns_av_sigmaI/netI 0.1495
_diffrn_reflns_limit_h_max 15
_diffrn_reflns_limit_h_min 0
_diffrn_reflns_limit_k_max 14
_diffrn_reflns_limit_k_min -1
_diffrn_reflns_limit_l_max 25
_diffrn_reflns_limit_l_min -26
_diffrn_reflns_number 7698
_diffrn_reflns_theta_full 25.02
_diffrn_reflns_theta_max 25.02
_diffrn_reflns_theta_min 2.05
_diffrn_standards_decay_% 0
_diffrn_standards_interval_time 60
_diffrn_standards_number 2
_exptl_absorpt_coefficient_mu 0.369
_exptl_absorpt_correction_T_max 0.953
_exptl_absorpt_correction_T_min 0.923
_exptl_absorpt_correction_type psi-scan
_exptl_absorpt_process_details '(North <i>et al.</i>,  1968)'
_exptl_crystal_colour colourless
_exptl_crystal_density_diffrn 1.378
_exptl_crystal_density_method 'not measured'
_exptl_crystal_description Needle
_exptl_crystal_F_000 1560
_exptl_crystal_size_max 0.25
_exptl_crystal_size_mid 0.18
_exptl_crystal_size_min 0.13
_refine_diff_density_max 0.255
_refine_diff_density_min -0.216
_refine_ls_abs_structure_details 'Flack (1983), 639 Friedel pairs'
_refine_ls_abs_structure_Flack 0.05(7)
_refine_ls_extinction_method none
_refine_ls_goodness_of_fit_ref 0.985
_refine_ls_hydrogen_treatment constr
_refine_ls_matrix_type full
_refine_ls_number_parameters 921
_refine_ls_number_reflns 7370
_refine_ls_number_restraints 1
_refine_ls_restrained_S_all 0.985
_refine_ls_R_factor_all 0.1827
_refine_ls_R_factor_gt 0.0438
_refine_ls_shift/su_max 0.001
_refine_ls_shift/su_mean <0.001
_refine_ls_structure_factor_coef Fsqd
_refine_ls_weighting_details 'calc w=1/[\s^2^(Fo^2^)+(0.0239P)^2^] where P=(Fo^2^+2Fc^2^)/3'
_refine_ls_weighting_scheme calc
_refine_ls_wR_factor_gt 0.0676
_refine_ls_wR_factor_ref 0.0957
_reflns_number_gt 3074
_reflns_number_total 7370
_reflns_threshold_expression I>2\s(I)
_cod_data_source_file ci2522.cif
_cod_data_source_block I
_cod_depositor_comments
;
The following automatic conversions were performed:
'_symmetry_cell_setting' value 'Monoclinic' changed to 'monoclinic'
according to '/home/saulius/struct/CIF-dictionaries/cif_core.dic'
dictionary named 'cif_core.dic' version 2.4.1 from 2010-06-29.

Automatic conversion script
Id: cif_fix_enum 1527 2010-12-29 10:47:43Z saulius 

The following automatic conversions were performed:

'_symmetry_cell_setting' value 'Monoclinic' changed to 'monoclinic'
according to /home/saulius/struct/CIF-dictionaries/cif_core.dic
dictionary named 'cif_core.dic' version 2.4.1 from 2010-06-29.

Automatic conversion script
Id: cif_fix_values 1715 2011-07-08 13:25:40Z adriana 
;
_cod_original_sg_symbol_H-M 'P 21'
_cod_database_code 2216980
_cod_database_fobs_code 2216980

loop_
_symmetry_equiv_pos_as_xyz
'x, y, z'
'-x, y+1/2, -z'

loop_
_atom_site_type_symbol
_atom_site_label
_atom_site_fract_x
_atom_site_fract_y
_atom_site_fract_z
_atom_site_U_iso_or_equiv
_atom_site_adp_type
_atom_site_calc_flag
_atom_site_refinement_flags
_atom_site_occupancy
C C2A 0.7448(6) 0.1884(6) 0.5804(3) 0.044(2) Uani d . 1
H H2A1 0.7493 0.2417 0.6120 0.053 Uiso calc R 1
H H2A2 0.8121 0.1534 0.5879 0.053 Uiso calc R 1
C C2B 0.2439(5) 0.9198(6) 0.0689(3) 0.042(2) Uani d . 1
H H2B1 0.2436 0.9705 0.1012 0.050 Uiso calc R 1
H H2B2 0.3121 0.8863 0.0784 0.050 Uiso calc R 1
C C3A 0.6623(6) 0.1075(7) 0.5832(3) 0.041(2) Uani d . 1
C C3B 0.1621(6) 0.8369(7) 0.0663(3) 0.039(2) Uani d . 1
C C4A 0.5545(6) 0.1555(7) 0.5696(3) 0.046(2) Uani d . 1
C C4B 0.0520(6) 0.8768(7) 0.0449(3) 0.045(2) Uani d . 1
C C5A 0.5307(5) 0.2178(7) 0.5086(3) 0.043(2) Uani d . 1
C C5B 0.0344(5) 0.9472(6) -0.0122(3) 0.039(2) Uani d . 1
C C6A 0.6179(6) 0.2936(7) 0.5094(3) 0.046(2) Uani d . 1
H H6A1 0.6029 0.3312 0.4706 0.055 Uiso calc R 1
H H6A2 0.6219 0.3459 0.5415 0.055 Uiso calc R 1
C C6B 0.1215(5) 1.0290(6) -0.0029(3) 0.040(2) Uani d . 1
H H6B1 0.1105 1.0732 -0.0392 0.049 Uiso calc R 1
H H6B2 0.1201 1.0747 0.0314 0.049 Uiso calc R 1
C C7A 0.3800(6) 0.1536(7) 0.4382(3) 0.045(2) Uani d . 1
C C7B -0.1079(6) 0.8727(7) -0.0824(4) 0.042(2) Uani d . 1
C C8A 0.4970(5) 0.1388(6) 0.4544(3) 0.037(2) Uani d . 1
H H8A 0.5145 0.0661 0.4693 0.044 Uiso calc R 1
C C8B 0.0108(5) 0.8765(6) -0.0700(3) 0.039(2) Uani d . 1
H H8B 0.0404 0.8053 -0.0596 0.047 Uiso calc R 1
C C9A 0.8018(6) 0.3189(7) 0.5168(4) 0.051(2) Uani d . 1
H H9A 0.8080 0.3709 0.5499 0.061 Uiso calc R 1
C C9B 0.3081(6) 1.0556(7) 0.0103(4) 0.049(2) Uani d . 1
H H9B 0.3075 1.1093 0.0416 0.059 Uiso calc R 1
C C10A 0.7746(6) 0.3782(7) 0.4560(4) 0.077(3) Uani d . 1
H H10A 0.7125 0.4195 0.4523 0.115 Uiso calc R 1
H H10B 0.7630 0.3278 0.4229 0.115 Uiso calc R 1
H H10C 0.8311 0.4246 0.4543 0.115 Uiso calc R 1
C C10B 0.2886(6) 1.1112(7) -0.0518(4) 0.070(3) Uani d . 1
H H10D 0.2276 1.1552 -0.0584 0.105 Uiso calc R 1
H H10E 0.2783 1.0587 -0.0837 0.105 Uiso calc R 1
H H10F 0.3478 1.1546 -0.0523 0.105 Uiso calc R 1
C C11A 0.4721(6) 0.1831(8) 0.6417(3) 0.047(2) Uani d . 1
C C11B -0.0421(6) 0.8770(7) 0.1138(3) 0.043(2) Uani d . 1
C C12A 0.4510(6) 0.2360(8) 0.6957(4) 0.052(2) Uani d . 1
C C12B -0.0760(6) 0.9107(8) 0.1653(4) 0.045(2) Uani d . 1
C C13A 0.5074(7) 0.3262(9) 0.7204(4) 0.069(3) Uani d . 1
H H13A 0.5554 0.3559 0.7019 0.082 Uiso calc R 1
C C13B -0.0806(6) 1.0207(8) 0.1768(4) 0.067(3) Uani d . 1
H H13B -0.0620 1.0700 0.1509 0.080 Uiso calc R 1
C C14A 0.4911(8) 0.3715(8) 0.7730(4) 0.085(3) Uani d . 1
H H14A 0.5290 0.4315 0.7900 0.102 Uiso calc R 1
C C14B -0.1127(6) 1.0549(9) 0.2265(4) 0.076(3) Uani d . 1
H H14B -0.1162 1.1276 0.2336 0.092 Uiso calc R 1
C C15A 0.4202(9) 0.3289(10) 0.8003(5) 0.089(4) Uani d . 1
H H15A 0.4097 0.3592 0.8356 0.107 Uiso calc R 1
C C15B -0.1396(8) 0.9849(13) 0.2658(5) 0.090(4) Uani d . 1
H H15B -0.1598 1.0090 0.2997 0.109 Uiso calc R 1
C C16A 0.3662(8) 0.2431(10) 0.7751(5) 0.087(4) Uani d . 1
H H16A 0.3168 0.2151 0.7930 0.105 Uiso calc R 1
C C16B -0.1361(8) 0.8784(12) 0.2540(5) 0.096(4) Uani d . 1
H H16B -0.1551 0.8297 0.2800 0.116 Uiso calc R 1
C C17A 0.3815(6) 0.1935(8) 0.7225(4) 0.063(3) Uani d . 1
H H17A 0.3443 0.1325 0.7066 0.076 Uiso calc R 1
C C17B -0.1049(6) 0.8417(8) 0.2040(4) 0.070(3) Uani d . 1
H H17B -0.1036 0.7688 0.1968 0.084 Uiso calc R 1
C C31A 0.6800(6) 0.0071(7) 0.5988(3) 0.046(2) Uani d . 1
H H31A 0.6217 -0.0328 0.6000 0.055 Uiso calc R 1
C C31B 0.1801(6) 0.7363(7) 0.0844(3) 0.053(2) Uani d . 1
H H31B 0.1212 0.6949 0.0820 0.064 Uiso calc R 1
C C32A 0.7818(6) -0.0515(7) 0.6149(4) 0.048(2) Uani d . 1
C C32B 0.2813(6) 0.6817(6) 0.1076(4) 0.042(2) Uani d . 1
C C33A 0.8438(7) -0.0550(7) 0.5740(3) 0.057(3) Uani d . 1
H H33A 0.8210 -0.0213 0.5362 0.069 Uiso calc R 1
C C33B 0.3431(6) 0.6561(7) 0.0694(4) 0.056(2) Uani d . 1
H H33B 0.3261 0.6827 0.0296 0.067 Uiso calc R 1
C C34A 0.9375(7) -0.1072(7) 0.5887(4) 0.060(3) Uani d . 1
H H34A 0.9795 -0.1072 0.5618 0.073 Uiso calc R 1
C C34B 0.4300(7) 0.5915(8) 0.0894(4) 0.068(3) Uani d . 1
H H34B 0.4707 0.5735 0.0633 0.082 Uiso calc R 1
C C35A 0.9690(6) -0.1605(7) 0.6447(4) 0.054(2) Uani d . 1
C C35B 0.4549(6) 0.5545(7) 0.1489(5) 0.062(3) Uani d . 1
C C36A 0.9103(6) -0.1583(6) 0.6848(4) 0.050(2) Uani d . 1
H H36A 0.9330 -0.1926 0.7225 0.060 Uiso calc R 1
C C36B 0.3974(7) 0.5809(8) 0.1887(4) 0.058(2) Uani d . 1
H H36B 0.4157 0.5571 0.2290 0.070 Uiso calc R 1
C C37A 0.8167(6) -0.1051(7) 0.6696(3) 0.046(2) Uani d . 1
C C37B 0.3120(6) 0.6436(7) 0.1663(4) 0.048(2) Uani d . 1
C C71A 0.3001(6) 0.0902(7) 0.3964(3) 0.039(2) Uani d . 1
C C71B -0.1767(6) 0.7966(7) -0.1227(3) 0.043(2) Uani d . 1
C C72A 0.1961(7) 0.1077(7) 0.3899(4) 0.056(2) Uani d . 1
H H72A 0.1753 0.1619 0.4121 0.067 Uiso calc R 1
C C72B -0.2835(7) 0.8010(8) -0.1312(4) 0.062(3) Uani d . 1
H H72B -0.3119 0.8517 -0.1104 0.075 Uiso calc R 1
C C73A 0.1214(6) 0.0451(9) 0.3504(4) 0.067(3) Uani d . 1
H H73A 0.0510 0.0567 0.3468 0.081 Uiso calc R 1
C C73B -0.3483(7) 0.7300(9) -0.1705(4) 0.072(3) Uani d . 1
H H73B -0.4202 0.7331 -0.1765 0.087 Uiso calc R 1
C C74A 0.1507(7) -0.0327(7) 0.3170(4) 0.056(2) Uani d . 1
H H74A 0.1002 -0.0729 0.2897 0.068 Uiso calc R 1
C C74B -0.3051(9) 0.6547(9) -0.2005(4) 0.078(3) Uani d . 1
H H74B -0.3485 0.6083 -0.2279 0.093 Uiso calc R 1
C C75A 0.2542(7) -0.0522(7) 0.3233(4) 0.056(3) Uani d . 1
H H75A 0.2740 -0.1068 0.3011 0.068 Uiso calc R 1
C C75B -0.2008(8) 0.6473(8) -0.1909(4) 0.073(3) Uani d . 1
H H75B -0.1729 0.5942 -0.2103 0.088 Uiso calc R 1
C C76A 0.3291(6) 0.0088(7) 0.3627(3) 0.052(3) Uani d . 1
H H76A 0.3994 -0.0045 0.3667 0.062 Uiso calc R 1
C C76B -0.1347(6) 0.7186(7) -0.1520(4) 0.059(2) Uani d . 1
H H76B -0.0629 0.7137 -0.1457 0.071 Uiso calc R 1
C C81A 0.5389(5) 0.1586(6) 0.3992(3) 0.0343(19) Uani d . 1
C C81B 0.0419(6) 0.9192(7) -0.1235(4) 0.043(2) Uani d . 1
C C82A 0.5102(6) 0.2491(7) 0.3633(3) 0.050(2) Uani d . 1
H H82A 0.4663 0.2989 0.3740 0.060 Uiso calc R 1
C C82B -0.0123(6) 1.0065(6) -0.1562(4) 0.047(2) Uani d . 1
H H82B -0.0670 1.0364 -0.1436 0.056 Uiso calc R 1
C C83A 0.5454(6) 0.2664(7) 0.3123(3) 0.051(2) Uani d . 1
H H83A 0.5255 0.3274 0.2888 0.062 Uiso calc R 1
C C83B 0.0132(6) 1.0487(8) -0.2060(4) 0.064(3) Uani d . 1
H H83B -0.0256 1.1051 -0.2272 0.077 Uiso calc R 1
C C84A 0.6094(6) 0.1939(8) 0.2964(3) 0.053(2) Uani d . 1
C C84B 0.0942(7) 1.0091(9) -0.2247(4) 0.063(3) Uani d . 1
C C85A 0.6396(6) 0.1031(7) 0.3295(3) 0.046(2) Uani d . 1
H H85A 0.6819 0.0531 0.3176 0.055 Uiso calc R 1
C C85B 0.1506(7) 0.9227(8) -0.1950(4) 0.062(3) Uani d . 1
H H85B 0.2054 0.8941 -0.2081 0.074 Uiso calc R 1
C C86A 0.6058(5) 0.0880(6) 0.3808(3) 0.041(2) Uani d . 1
C C86B 0.1226(6) 0.8801(6) -0.1448(3) 0.046(2) Uani d . 1
C C91A 0.9062(6) 0.2626(7) 0.5259(4) 0.047(2) Uani d . 1
C C91B 0.4147(6) 1.0043(7) 0.0253(4) 0.045(2) Uani d . 1
C C92A 0.9181(7) 0.1753(8) 0.4907(4) 0.057(2) Uani d . 1
H H92A 0.8602 0.1470 0.4624 0.069 Uiso calc R 1
C C92B 0.4330(7) 0.9131(7) -0.0037(4) 0.054(2) Uani d . 1
H H92B 0.3778 0.8776 -0.0304 0.064 Uiso calc R 1
C C93A 1.0149(8) 0.1304(8) 0.4974(4) 0.080(3) Uani d . 1
H H93A 1.0215 0.0706 0.4744 0.096 Uiso calc R 1
C C93B 0.5328(8) 0.8741(8) 0.0066(5) 0.075(3) Uani d . 1
H H93B 0.5439 0.8122 -0.0133 0.090 Uiso calc R 1
C C94A 1.1030(8) 0.1734(10) 0.5381(5) 0.083(3) Uani d . 1
H H94A 1.1684 0.1431 0.5422 0.100 Uiso calc R 1
C C94B 0.6155(9) 0.9233(10) 0.0450(5) 0.085(4) Uani d . 1
H H94B 0.6824 0.8961 0.0509 0.102 Uiso calc R 1
C C95A 1.0924(8) 0.2594(10) 0.5714(5) 0.086(3) Uani d . 1
H H95A 1.1510 0.2897 0.5980 0.103 Uiso calc R 1
C C95B 0.5995(7) 1.0142(9) 0.0755(4) 0.074(3) Uani d . 1
H H95B 0.6552 1.0488 0.1022 0.089 Uiso calc R 1
C C96A 0.9953(7) 0.3029(8) 0.5665(4) 0.065(3) Uani d . 1
H H96A 0.9894 0.3608 0.5910 0.079 Uiso calc R 1
C C96B 0.4992(7) 1.0529(7) 0.0654(4) 0.054(2) Uani d . 1
H H96B 0.4881 1.1136 0.0864 0.064 Uiso calc R 1
Cl Cl1 0.64483(17) -0.02951(19) 0.42243(9) 0.0663(7) Uani d . 1
Cl Cl2 0.19462(16) 0.7703(2) -0.10886(10) 0.0697(7) Uani d . 1
Cl Cl3 0.24123(17) 0.6809(2) 0.21877(10) 0.0753(8) Uani d . 1
Cl Cl4 0.65079(16) 0.2120(2) 0.23013(9) 0.0729(8) Uani d . 1
Cl Cl5 0.73986(17) -0.1046(2) 0.72106(9) 0.0732(8) Uani d . 1
Cl Cl6 1.08791(18) -0.2274(2) 0.66324(10) 0.0768(8) Uani d . 1
Cl Cl7 0.1266(2) 1.0614(3) -0.28807(11) 0.1020(10) Uani d . 1
Cl Cl8 0.56087(19) 0.4679(2) 0.17350(12) 0.1020(10) Uani d . 1
N N1A 0.7191(5) 0.2401(5) 0.5198(3) 0.0442(18) Uani d . 1
N N1B 0.2240(4) 0.9766(5) 0.0091(3) 0.0394(16) Uani d . 1
N N2A 0.4279(5) 0.1012(6) 0.6167(3) 0.054(2) Uani d . 1
N N2B -0.0751(4) 0.7926(6) 0.0825(3) 0.0460(18) Uani d . 1
N N3A 0.3514(5) 0.2335(6) 0.4662(3) 0.054(2) Uani d . 1
N N3B -0.1465(5) 0.9463(6) -0.0560(3) 0.054(2) Uani d . 1
O O1A 0.5491(4) 0.2254(4) 0.6190(2) 0.0480(15) Uani d . 1
O O1B 0.0286(4) 0.9362(4) 0.0949(2) 0.0491(15) Uani d . 1
O O2A 0.4750(4) 0.0771(4) 0.5682(2) 0.0495(14) Uani d . 1
O O2B -0.0216(4) 0.7894(4) 0.0356(2) 0.0500(14) Uani d . 1
O O3A 0.4388(4) 0.2818(5) 0.5056(2) 0.0536(15) Uani d . 1
O O3B -0.0621(4) 1.0063(4) -0.0180(2) 0.0520(15) Uani d . 1

loop_
_atom_site_aniso_label
_atom_site_aniso_U_11
_atom_site_aniso_U_22
_atom_site_aniso_U_33
_atom_site_aniso_U_12
_atom_site_aniso_U_13
_atom_site_aniso_U_23
C2A 0.050(5) 0.042(6) 0.038(5) -0.003(5) 0.009(4) -0.008(5)
C2B 0.044(5) 0.030(5) 0.054(5) -0.009(4) 0.019(4) -0.006(4)
C3A 0.056(6) 0.035(6) 0.035(5) -0.004(5) 0.018(4) 0.001(4)
C3B 0.045(6) 0.037(6) 0.037(5) -0.010(5) 0.014(4) 0.000(4)
C4A 0.052(6) 0.042(6) 0.045(5) -0.021(5) 0.016(5) -0.015(5)
C4B 0.038(5) 0.042(6) 0.058(6) -0.012(5) 0.019(4) -0.021(5)
C5A 0.038(5) 0.043(5) 0.052(5) 0.004(5) 0.019(4) -0.005(5)
C5B 0.039(5) 0.028(5) 0.049(5) 0.013(4) 0.012(4) 0.002(4)
C6A 0.057(6) 0.032(6) 0.046(5) 0.002(5) 0.009(4) -0.011(4)
C6B 0.050(5) 0.020(5) 0.054(5) -0.011(4) 0.018(4) -0.005(4)
C7A 0.039(5) 0.047(6) 0.051(5) 0.012(5) 0.014(4) -0.002(5)
C7B 0.046(5) 0.028(5) 0.051(5) 0.008(5) 0.012(4) 0.000(4)
C8A 0.036(5) 0.040(5) 0.034(4) 0.009(4) 0.008(4) 0.002(4)
C8B 0.033(5) 0.035(5) 0.049(5) 0.010(4) 0.009(4) -0.003(4)
C9A 0.057(6) 0.042(6) 0.059(6) -0.009(5) 0.022(5) -0.001(5)
C9B 0.050(5) 0.035(6) 0.069(6) -0.014(5) 0.025(5) -0.006(5)
C10A 0.065(6) 0.069(7) 0.101(8) 0.002(6) 0.031(6) 0.039(6)
C10B 0.063(6) 0.045(7) 0.104(8) -0.003(5) 0.023(5) 0.031(6)
C11A 0.031(5) 0.073(8) 0.041(5) -0.006(5) 0.020(4) 0.003(5)
C11B 0.033(5) 0.055(7) 0.045(5) -0.005(5) 0.016(4) -0.003(5)
C12A 0.042(5) 0.069(8) 0.045(5) 0.002(5) 0.013(5) 0.004(5)
C12B 0.042(5) 0.056(7) 0.041(5) -0.009(5) 0.016(4) -0.006(5)
C13A 0.078(7) 0.084(8) 0.052(6) 0.002(7) 0.032(6) 0.004(6)
C13B 0.067(7) 0.069(9) 0.065(7) -0.001(6) 0.020(6) -0.008(6)
C14A 0.111(9) 0.073(9) 0.077(8) -0.003(7) 0.037(7) -0.017(7)
C14B 0.060(7) 0.091(9) 0.078(8) 0.024(6) 0.019(6) -0.026(7)
C15A 0.125(11) 0.090(10) 0.067(7) 0.014(8) 0.050(8) -0.032(7)
C15B 0.057(7) 0.165(15) 0.052(7) -0.001(9) 0.019(5) -0.019(9)
C16A 0.090(8) 0.108(11) 0.085(8) 0.030(8) 0.060(7) 0.005(8)
C16B 0.078(8) 0.144(13) 0.084(9) -0.037(9) 0.051(7) -0.001(9)
C17A 0.062(6) 0.069(7) 0.068(6) 0.007(6) 0.034(5) 0.008(6)
C17B 0.066(7) 0.081(8) 0.068(7) -0.024(6) 0.027(6) -0.009(6)
C31A 0.063(6) 0.036(6) 0.038(5) -0.011(5) 0.011(4) 0.001(4)
C31B 0.051(6) 0.061(7) 0.047(5) -0.014(5) 0.012(5) 0.002(5)
C32A 0.044(5) 0.053(7) 0.039(5) -0.006(5) -0.002(5) 0.002(5)
C32B 0.043(5) 0.027(5) 0.049(5) -0.002(4) 0.001(4) 0.005(4)
C33A 0.066(6) 0.058(7) 0.041(5) 0.000(6) 0.002(5) 0.017(5)
C33B 0.061(6) 0.051(6) 0.061(6) 0.007(5) 0.026(5) 0.004(5)
C34A 0.063(6) 0.071(7) 0.049(6) -0.002(6) 0.016(5) 0.007(6)
C34B 0.061(6) 0.078(8) 0.068(7) 0.029(6) 0.023(5) -0.008(6)
C35A 0.060(6) 0.052(6) 0.048(5) -0.004(5) 0.011(5) 0.013(5)
C35B 0.045(6) 0.052(7) 0.086(7) 0.013(5) 0.008(6) 0.003(6)
C36A 0.065(6) 0.032(5) 0.049(5) -0.006(5) 0.008(5) 0.021(4)
C36B 0.066(6) 0.061(7) 0.045(5) -0.009(6) 0.008(5) 0.009(5)
C37A 0.060(6) 0.043(6) 0.033(5) -0.005(5) 0.009(4) 0.000(5)
C37B 0.044(5) 0.049(6) 0.048(5) -0.004(5) 0.010(4) 0.001(5)
C71A 0.041(5) 0.035(6) 0.042(5) 0.006(5) 0.011(4) 0.011(5)
C71B 0.034(5) 0.047(6) 0.046(5) -0.001(5) 0.006(4) 0.009(5)
C72A 0.047(6) 0.050(6) 0.070(6) 0.020(5) 0.014(5) 0.008(5)
C72B 0.047(6) 0.068(8) 0.062(6) -0.005(6) -0.002(5) 0.013(6)
C73A 0.037(6) 0.082(8) 0.075(7) 0.000(6) 0.003(5) 0.008(6)
C73B 0.051(6) 0.094(10) 0.063(7) -0.027(7) 0.002(5) 0.029(6)
C74A 0.067(7) 0.044(6) 0.054(6) -0.004(6) 0.009(5) -0.008(5)
C74B 0.088(9) 0.066(8) 0.064(7) -0.031(8) -0.005(7) 0.012(6)
C75A 0.059(6) 0.049(7) 0.066(6) 0.008(6) 0.025(5) -0.005(5)
C75B 0.080(8) 0.051(7) 0.076(7) -0.010(7) -0.001(6) -0.001(6)
C76A 0.035(5) 0.065(7) 0.051(6) -0.006(5) 0.004(5) -0.008(5)
C76B 0.054(6) 0.048(6) 0.070(6) -0.008(6) 0.007(5) -0.004(6)
C81A 0.031(4) 0.038(5) 0.032(5) 0.005(4) 0.003(4) -0.001(4)
C81B 0.038(5) 0.037(6) 0.056(6) 0.000(5) 0.017(5) -0.006(5)
C82A 0.056(6) 0.046(7) 0.046(5) 0.006(5) 0.013(5) -0.007(5)
C82B 0.056(6) 0.033(6) 0.061(6) 0.003(5) 0.029(5) 0.000(5)
C83A 0.063(6) 0.046(6) 0.044(5) 0.013(5) 0.012(5) 0.019(5)
C83B 0.052(6) 0.064(7) 0.073(7) -0.004(6) 0.012(5) 0.008(6)
C84A 0.057(6) 0.064(7) 0.041(5) -0.008(6) 0.022(5) -0.007(5)
C84B 0.061(7) 0.073(9) 0.058(6) -0.027(6) 0.022(6) -0.010(6)
C85A 0.047(5) 0.049(6) 0.048(5) 0.003(5) 0.024(4) -0.002(5)
C85B 0.056(6) 0.073(8) 0.062(6) -0.022(6) 0.025(5) -0.032(6)
C86A 0.044(5) 0.041(6) 0.040(5) 0.010(5) 0.012(4) 0.006(4)
C86B 0.037(5) 0.042(6) 0.049(5) -0.005(5) -0.003(4) -0.007(5)
C91A 0.055(6) 0.039(6) 0.054(6) -0.002(5) 0.030(5) 0.000(5)
C91B 0.038(5) 0.044(6) 0.052(5) 0.002(5) 0.012(5) 0.015(5)
C92A 0.061(6) 0.055(7) 0.060(6) -0.001(6) 0.024(5) 0.001(5)
C92B 0.047(6) 0.041(6) 0.074(7) 0.002(5) 0.016(5) 0.001(5)
C93A 0.073(7) 0.074(9) 0.105(9) 0.008(7) 0.043(7) 0.011(7)
C93B 0.077(7) 0.050(8) 0.099(9) 0.004(7) 0.023(7) 0.008(6)
C94A 0.062(7) 0.093(10) 0.101(9) 0.034(8) 0.032(7) 0.036(8)
C94B 0.070(8) 0.082(10) 0.107(10) 0.014(8) 0.029(8) 0.036(8)
C95A 0.057(7) 0.102(10) 0.101(8) 0.001(7) 0.027(6) 0.002(8)
C95B 0.039(6) 0.097(10) 0.078(8) -0.014(7) -0.001(6) 0.019(7)
C96A 0.072(7) 0.067(8) 0.060(6) -0.002(7) 0.021(6) 0.006(6)
C96B 0.056(6) 0.048(6) 0.053(6) -0.014(6) 0.007(5) 0.006(5)
Cl1 0.0870(17) 0.0475(16) 0.0696(15) 0.0249(14) 0.0300(13) 0.0126(14)
Cl2 0.0575(14) 0.0606(17) 0.0890(17) 0.0147(14) 0.0160(13) -0.0193(16)
Cl3 0.0742(16) 0.089(2) 0.0697(15) -0.0038(16) 0.0318(13) -0.0080(15)
Cl4 0.0707(15) 0.094(2) 0.0623(15) 0.0114(16) 0.0325(13) 0.0181(15)
Cl5 0.0824(17) 0.085(2) 0.0567(15) 0.0028(16) 0.0262(14) 0.0154(15)
Cl6 0.0818(17) 0.0712(18) 0.0769(16) 0.0228(16) 0.0205(14) 0.0162(16)
Cl7 0.127(2) 0.110(3) 0.0870(19) -0.045(2) 0.0584(18) -0.0013(18)
Cl8 0.092(2) 0.091(2) 0.119(2) 0.043(2) 0.0213(17) 0.018(2)
N1A 0.039(4) 0.050(5) 0.043(4) 0.008(4) 0.012(3) 0.007(4)
N1B 0.037(4) 0.034(4) 0.048(4) -0.003(4) 0.013(3) -0.001(4)
N2A 0.053(5) 0.060(6) 0.052(5) -0.010(4) 0.018(4) -0.007(4)
N2B 0.043(4) 0.044(5) 0.053(4) -0.008(4) 0.016(4) -0.005(4)
N3A 0.048(4) 0.058(6) 0.057(5) 0.014(4) 0.014(4) -0.004(4)
N3B 0.052(5) 0.043(5) 0.063(5) -0.004(4) 0.009(4) 0.003(4)
O1A 0.054(3) 0.049(4) 0.045(3) -0.008(3) 0.022(3) -0.015(3)
O1B 0.056(3) 0.041(4) 0.057(4) -0.020(3) 0.025(3) -0.017(3)
O2A 0.054(3) 0.049(4) 0.049(3) -0.014(3) 0.021(3) -0.014(3)
O2B 0.050(3) 0.044(4) 0.059(3) -0.012(3) 0.020(3) -0.009(3)
O3A 0.057(4) 0.045(4) 0.057(4) 0.010(3) 0.011(3) -0.019(3)
O3B 0.048(3) 0.039(4) 0.070(4) 0.007(3) 0.018(3) -0.004(3)

loop_
_atom_type_symbol
_atom_type_description
_atom_type_scat_dispersion_real
_atom_type_scat_dispersion_imag
_atom_type_scat_source
C C 0.0033 0.0016 'International Tables Vol C Tables 4.2.6.8 and 6.1.1.4'
H H 0.0000 0.0000 'International Tables Vol C Tables 4.2.6.8 and 6.1.1.4'
Cl Cl 0.1484 0.1585 'International Tables Vol C Tables 4.2.6.8 and 6.1.1.4'
N N 0.0061 0.0033 'International Tables Vol C Tables 4.2.6.8 and 6.1.1.4'
O O 0.0106 0.0060 'International Tables Vol C Tables 4.2.6.8 and 6.1.1.4'

loop_
_geom_angle_atom_site_label_1
_geom_angle_atom_site_label_2
_geom_angle_atom_site_label_3
_geom_angle
N1A C2A C3A 110.2(6)
N1A C2A H2A1 109.6
C3A C2A H2A1 109.6
N1A C2A H2A2 109.6
C3A C2A H2A2 109.6
H2A1 C2A H2A2 108.1
N1B C2B C3B 110.3(6)
N1B C2B H2B1 109.6
C3B C2B H2B1 109.6
N1B C2B H2B2 109.6
C3B C2B H2B2 109.6
H2B1 C2B H2B2 108.1
C31A C3A C2A 125.3(8)
C31A C3A C4A 122.0(8)
C2A C3A C4A 112.7(7)
C31B C3B C2B 125.4(8)
C31B C3B C4B 119.7(8)
C2B C3B C4B 114.7(7)
O2A C4A O1A 104.2(5)
O2A C4A C3A 112.6(7)
O1A C4A C3A 109.2(6)
O2A C4A C5A 110.6(6)
O1A C4A C5A 110.2(6)
C3A C4A C5A 109.9(6)
O2B C4B O1B 103.0(5)
O2B C4B C3B 111.0(7)
O1B C4B C3B 108.3(6)
O2B C4B C5B 111.6(6)
O1B C4B C5B 110.1(6)
C3B C4B C5B 112.3(6)
O3A C5A C6A 106.9(7)
O3A C5A C4A 106.9(6)
C6A C5A C4A 109.7(6)
O3A C5A C8A 104.9(6)
C6A C5A C8A 118.4(6)
C4A C5A C8A 109.3(6)
O3B C5B C6B 106.8(6)
O3B C5B C4B 107.5(6)
C6B C5B C4B 109.5(6)
O3B C5B C8B 104.0(5)
C6B C5B C8B 118.7(6)
C4B C5B C8B 109.6(6)
N1A C6A C5A 112.7(7)
N1A C6A H6A1 109.0
C5A C6A H6A1 109.0
N1A C6A H6A2 109.0
C5A C6A H6A2 109.0
H6A1 C6A H6A2 107.8
N1B C6B C5B 111.0(6)
N1B C6B H6B1 109.4
C5B C6B H6B1 109.4
N1B C6B H6B2 109.4
C5B C6B H6B2 109.4
H6B1 C6B H6B2 108.0
N3A C7A C71A 118.8(7)
N3A C7A C8A 113.3(7)
C71A C7A C8A 128.0(7)
N3B C7B C71B 120.1(8)
N3B C7B C8B 114.5(7)
C71B C7B C8B 125.3(7)
C7A C8A C81A 111.2(6)
C7A C8A C5A 100.0(6)
C81A C8A C5A 117.1(6)
C7A C8A H8A 109.4
C81A C8A H8A 109.4
C5A C8A H8A 109.4
C81B C8B C7B 111.2(6)
C81B C8B C5B 116.6(7)
C7B C8B C5B 98.1(6)
C81B C8B H8B 110.1
C7B C8B H8B 110.1
C5B C8B H8B 110.1
N1A C9A C10A 111.4(6)
N1A C9A C91A 110.0(7)
C10A C9A C91A 109.7(6)
N1A C9A H9A 108.6
C10A C9A H9A 108.6
C91A C9A H9A 108.6
N1B C9B C91B 112.1(7)
N1B C9B C10B 110.2(6)
C91B C9B C10B 108.5(6)
N1B C9B H9B 108.7
C91B C9B H9B 108.7
C10B C9B H9B 108.7
C9A C10A H10A 109.5
C9A C10A H10B 109.5
H10A C10A H10B 109.5
C9A C10A H10C 109.5
H10A C10A H10C 109.5
H10B C10A H10C 109.5
C9B C10B H10D 109.5
C9B C10B H10E 109.5
H10D C10B H10E 109.5
C9B C10B H10F 109.5
H10D C10B H10F 109.5
H10E C10B H10F 109.5
N2A C11A O1A 117.3(7)
N2A C11A C12A 125.2(8)
O1A C11A C12A 117.5(8)
N2B C11B O1B 116.1(7)
N2B C11B C12B 124.2(8)
O1B C11B C12B 119.7(8)
C17A C12A C13A 120.2(9)
C17A C12A C11A 120.0(9)
C13A C12A C11A 119.8(8)
C17B C12B C13B 118.2(9)
C17B C12B C11B 123.0(9)
C13B C12B C11B 118.8(9)
C12A C13A C14A 119.2(9)
C12A C13A H13A 120.4
C14A C13A H13A 120.4
C14B C13B C12B 119.6(10)
C14B C13B H13B 120.2
C12B C13B H13B 120.2
C15A C14A C13A 120.8(10)
C15A C14A H14A 119.6
C13A C14A H14A 119.6
C15B C14B C13B 121.7(11)
C15B C14B H14B 119.1
C13B C14B H14B 119.1
C16A C15A C14A 118.7(10)
C16A C15A H15A 120.7
C14A C15A H15A 120.7
C14B C15B C16B 118.3(11)
C14B C15B H15B 120.8
C16B C15B H15B 120.8
C15A C16A C17A 122.4(10)
C15A C16A H16A 118.8
C17A C16A H16A 118.8
C15B C16B C17B 121.2(11)
C15B C16B H16B 119.4
C17B C16B H16B 119.4
C12A C17A C16A 118.6(10)
C12A C17A H17A 120.7
C16A C17A H17A 120.7
C12B C17B C16B 120.9(10)
C12B C17B H17B 119.6
C16B C17B H17B 119.6
C3A C31A C32A 128.4(8)
C3A C31A H31A 115.8
C32A C31A H31A 115.8
C3B C31B C32B 128.5(8)
C3B C31B H31B 115.7
C32B C31B H31B 115.7
C37A C32A C33A 117.7(8)
C37A C32A C31A 121.6(8)
C33A C32A C31A 120.7(7)
C37B C32B C33B 117.0(7)
C37B C32B C31B 121.1(7)
C33B C32B C31B 121.5(7)
C34A C33A C32A 121.1(8)
C34A C33A H33A 119.5
C32A C33A H33A 119.5
C32B C33B C34B 121.1(8)
C32B C33B H33B 119.5
C34B C33B H33B 119.5
C33A C34A C35A 118.8(8)
C33A C34A H34A 120.6
C35A C34A H34A 120.6
C35B C34B C33B 118.5(8)
C35B C34B H34B 120.8
C33B C34B H34B 120.8
C36A C35A C34A 121.1(8)
C36A C35A Cl6 120.0(7)
C34A C35A Cl6 118.9(7)
C36B C35B C34B 122.1(8)
C36B C35B Cl8 119.1(8)
C34B C35B Cl8 118.8(7)
C35A C36A C37A 119.3(7)
C35A C36A H36A 120.4
C37A C36A H36A 120.4
C37B C36B C35B 116.8(8)
C37B C36B H36B 121.6
C35B C36B H36B 121.6
C36A C37A C32A 121.9(7)
C36A C37A Cl5 119.2(6)
C32A C37A Cl5 118.9(7)
C36B C37B C32B 124.5(7)
C36B C37B Cl3 116.3(7)
C32B C37B Cl3 119.1(7)
C72A C71A C76A 118.7(8)
C72A C71A C7A 121.5(8)
C76A C71A C7A 119.8(7)
C76B C71B C72B 119.6(8)
C76B C71B C7B 119.9(7)
C72B C71B C7B 120.5(8)
C71A C72A C73A 120.4(8)
C71A C72A H72A 119.8
C73A C72A H72A 119.8
C71B C72B C73B 120.2(9)
C71B C72B H72B 119.9
C73B C72B H72B 119.9
C74A C73A C72A 120.3(8)
C74A C73A H73A 119.8
C72A C73A H73A 119.8
C74B C73B C72B 119.3(9)
C74B C73B H73B 120.4
C72B C73B H73B 120.4
C73A C74A C75A 120.2(9)
C73A C74A H74A 119.9
C75A C74A H74A 119.9
C75B C74B C73B 120.9(10)
C75B C74B H74B 119.5
C73B C74B H74B 119.5
C74A C75A C76A 120.1(8)
C74A C75A H75A 120.0
C76A C75A H75A 120.0
C74B C75B C76B 120.5(10)
C74B C75B H75B 119.7
C76B C75B H75B 119.7
C75A C76A C71A 120.3(8)
C75A C76A H76A 119.8
C71A C76A H76A 119.8
C71B C76B C75B 119.4(8)
C71B C76B H76B 120.3
C75B C76B H76B 120.3
C82A C81A C86A 116.1(7)
C82A C81A C8A 120.8(7)
C86A C81A C8A 123.1(7)
C86B C81B C82B 115.4(7)
C86B C81B C8B 124.9(8)
C82B C81B C8B 119.7(7)
C83A C82A C81A 121.3(8)
C83A C82A H82A 119.4
C81A C82A H82A 119.4
C83B C82B C81B 122.0(8)
C83B C82B H82B 119.0
C81B C82B H82B 119.0
C84A C83A C82A 119.7(8)
C84A C83A H83A 120.2
C82A C83A H83A 120.2
C84B C83B C82B 120.6(9)
C84B C83B H83B 119.7
C82B C83B H83B 119.7
C83A C84A C85A 121.8(7)
C83A C84A Cl4 120.3(8)
C85A C84A Cl4 117.8(7)
C83B C84B C85B 120.5(9)
C83B C84B Cl7 121.0(9)
C85B C84B Cl7 118.4(8)
C84A C85A C86A 117.8(7)
C84A C85A H85A 121.1
C86A C85A H85A 121.1
C84B C85B C86B 117.9(8)
C84B C85B H85B 121.1
C86B C85B H85B 121.1
C85A C86A C81A 123.2(7)
C85A C86A Cl1 117.1(6)
C81A C86A Cl1 119.6(6)
C81B C86B C85B 123.5(8)
C81B C86B Cl2 119.9(7)
C85B C86B Cl2 116.6(7)
C96A C91A C92A 117.4(8)
C96A C91A C9A 120.5(8)
C92A C91A C9A 121.9(8)
C92B C91B C96B 117.7(8)
C92B C91B C9B 121.6(8)
C96B C91B C9B 120.6(8)
C93A C92A C91A 120.4(9)
C93A C92A H92A 119.8
C91A C92A H92A 119.8
C91B C92B C93B 120.1(9)
C91B C92B H92B 120.0
C93B C92B H92B 120.0
C92A C93A C94A 120.8(10)
C92A C93A H93A 119.6
C94A C93A H93A 119.6
C94B C93B C92B 121.8(10)
C94B C93B H93B 119.1
C92B C93B H93B 119.1
C95A C94A C93A 119.1(10)
C95A C94A H94A 120.5
C93A C94A H94A 120.5
C93B C94B C95B 119.4(11)
C93B C94B H94B 120.3
C95B C94B H94B 120.3
C94A C95A C96A 120.6(11)
C94A C95A H95A 119.7
C96A C95A H95A 119.7
C94B C95B C96B 118.7(10)
C94B C95B H95B 120.6
C96B C95B H95B 120.6
C95A C96A C91A 121.7(9)
C95A C96A H96A 119.2
C91A C96A H96A 119.2
C95B C96B C91B 122.2(9)
C95B C96B H96B 118.9
C91B C96B H96B 118.9
C6A N1A C2A 109.0(6)
C6A N1A C9A 110.2(6)
C2A N1A C9A 110.1(6)
C6B N1B C9B 111.1(6)
C6B N1B C2B 108.1(5)
C9B N1B C2B 110.6(6)
C11A N2A O2A 105.9(6)
C11B N2B O2B 105.7(6)
C7A N3A O3A 110.1(6)
C7B N3B O3B 108.3(6)
C11A O1A C4A 104.7(6)
C11B O1B C4B 106.0(6)
N2A O2A C4A 107.9(5)
N2B O2B C4B 108.8(5)
N3A O3A C5A 109.6(6)
N3B O3B C5B 108.4(5)

loop_
_geom_bond_atom_site_label_1
_geom_bond_atom_site_label_2
_geom_bond_distance
C2A N1A 1.474(8)
C2A C3A 1.508(10)
C2A H2A1 0.97
C2A H2A2 0.97
C2B N1B 1.491(8)
C2B C3B 1.495(9)
C2B H2B1 0.97
C2B H2B2 0.97
C3A C31A 1.312(10)
C3A C4A 1.509(10)
C3B C31B 1.329(10)
C3B C4B 1.500(10)
C4A O2A 1.438(8)
C4A O1A 1.438(8)
C4A C5A 1.546(10)
C4B O2B 1.447(8)
C4B O1B 1.456(8)
C4B C5B 1.532(9)
C5A O3A 1.449(8)
C5A C6A 1.496(9)
C5A C8A 1.548(9)
C5B O3B 1.458(7)
C5B C6B 1.520(9)
C5B C8B 1.542(9)
C6A N1A 1.465(8)
C6A H6A1 0.97
C6A H6A2 0.97
C6B N1B 1.473(8)
C6B H6B1 0.97
C6B H6B2 0.97
C7A N3A 1.297(9)
C7A C71A 1.456(10)
C7A C8A 1.512(9)
C7B N3B 1.279(9)
C7B C71B 1.461(10)
C7B C8B 1.529(9)
C8A C81A 1.518(8)
C8A H8A 0.98
C8B C81B 1.482(9)
C8B H8B 0.98
C9A N1A 1.495(8)
C9A C10A 1.522(9)
C9A C91A 1.523(10)
C9A H9A 0.98
C9B N1B 1.488(9)
C9B C91B 1.511(10)
C9B C10B 1.529(9)
C9B H9B 0.98
C10A H10A 0.96
C10A H10B 0.96
C10A H10C 0.96
C10B H10D 0.96
C10B H10E 0.96
C10B H10F 0.96
C11A N2A 1.243(10)
C11A O1A 1.370(8)
C11A C12A 1.482(11)
C11B N2B 1.285(9)
C11B O1B 1.357(8)
C11B C12B 1.422(10)
C12A C17A 1.346(10)
C12A C13A 1.389(11)
C12B C17B 1.359(11)
C12B C13B 1.409(11)
C13A C14A 1.388(11)
C13A H13A 0.93
C13B C14B 1.376(11)
C13B H13B 0.93
C14A C15A 1.367(12)
C14A H14A 0.93
C14B C15B 1.364(14)
C14B H14B 0.93
C15A C16A 1.335(13)
C15A H15A 0.93
C15B C16B 1.366(15)
C15B H15B 0.93
C16A C17A 1.406(11)
C16A H16A 0.93
C16B C17B 1.387(12)
C16B H16B 0.93
C17A H17A 0.93
C17B H17B 0.93
C31A C32A 1.498(10)
C31A H31A 0.93
C31B C32B 1.475(10)
C31B H31B 0.93
C32A C37A 1.376(9)
C32A C33A 1.396(9)
C32B C37B 1.367(9)
C32B C33B 1.382(9)
C33A C34A 1.368(9)
C33A H33A 0.93
C33B C34B 1.385(10)
C33B H33B 0.93
C34A C35A 1.394(10)
C34A H34A 0.93
C34B C35B 1.380(11)
C34B H34B 0.93
C35A C36A 1.348(9)
C35A Cl6 1.740(8)
C35B C36B 1.370(10)
C35B Cl8 1.749(9)
C36A C37A 1.373(10)
C36A H36A 0.93
C36B C37B 1.363(10)
C36B H36B 0.93
C37A Cl5 1.745(7)
C37B Cl3 1.766(7)
C71A C72A 1.369(9)
C71A C76A 1.391(10)
C71B C76B 1.382(10)
C71B C72B 1.383(9)
C72A C73A 1.389(10)
C72A H72A 0.93
C72B C73B 1.386(11)
C72B H72B 0.93
C73A C74A 1.355(11)
C73A H73A 0.93
C73B C74B 1.377(12)
C73B H73B 0.93
C74A C75A 1.368(9)
C74A H74A 0.93
C74B C75B 1.348(11)
C74B H74B 0.93
C75A C76A 1.377(9)
C75A H75A 0.93
C75B C76B 1.390(10)
C75B H75B 0.93
C76A H76A 0.93
C76B H76B 0.93
C81A C82A 1.389(10)
C81A C86A 1.396(9)
C81B C86B 1.379(9)
C81B C82B 1.408(10)
C82A C83A 1.376(9)
C82A H82A 0.93
C82B C83B 1.369(10)
C82B H82B 0.93
C83A C84A 1.358(10)
C83A H83A 0.93
C83B C84B 1.354(10)
C83B H83B 0.93
C84A C85A 1.365(11)
C84A Cl4 1.747(8)
C84B C85B 1.385(11)
C84B Cl7 1.734(9)
C85A C86A 1.367(9)
C85A H85A 0.93
C85B C86B 1.395(10)
C85B H85B 0.93
C86A Cl1 1.753(8)
C86B Cl2 1.750(8)
C91A C96A 1.385(10)
C91A C92A 1.390(11)
C91B C92B 1.374(10)
C91B C96B 1.383(10)
C92A C93A 1.377(10)
C92A H92A 0.93
C92B C93B 1.375(10)
C92B H92B 0.93
C93A C94A 1.391(12)
C93A H93A 0.93
C93B C94B 1.355(12)
C93B H93B 0.93
C94A C95A 1.346(13)
C94A H94A 0.93
C94B C95B 1.378(13)
C94B H94B 0.93
C95A C96A 1.379(11)
C95A H95A 0.93
C95B C96B 1.379(11)
C95B H95B 0.93
C96A H96A 0.93
C96B H96B 0.93
N2A O2A 1.435(7)
N2B O2B 1.429(7)
N3A O3A 1.400(7)
N3B O3B 1.432(7)

loop_
_geom_hbond_atom_site_label_D
_geom_hbond_atom_site_label_H
_geom_hbond_atom_site_label_A
_geom_hbond_site_symmetry_A
_geom_hbond_distance_DH
_geom_hbond_distance_HA
_geom_hbond_distance_DA
_geom_hbond_angle_DHA
C10B H10D N2B 2 0.96 2.61 3.560(10) 173
C34B H34B Cg1 2_645 0.93 2.68 3.495(10) 147
C74A H74A Cg2 1_545 0.93 2.85 3.601(10) 139

loop_
_geom_torsion_atom_site_label_1
_geom_torsion_atom_site_label_2
_geom_torsion_atom_site_label_3
_geom_torsion_atom_site_label_4
_geom_torsion
N1A C2A C3A C31A 126.3(8)
N1A C2A C3A C4A -57.1(8)
N1B C2B C3B C31B 131.5(8)
N1B C2B C3B C4B -52.6(8)
C31A C3A C4A O2A -7.4(10)
C2A C3A C4A O2A 176.0(6)
C31A C3A C4A O1A 107.9(8)
C2A C3A C4A O1A -68.8(8)
C31A C3A C4A C5A -131.2(8)
C2A C3A C4A C5A 52.2(8)
C31B C3B C4B O2B -11.9(10)
C2B C3B C4B O2B 171.9(6)
C31B C3B C4B O1B 100.5(8)
C2B C3B C4B O1B -75.7(8)
C31B C3B C4B C5B -137.6(8)
C2B C3B C4B C5B 46.2(9)
O2A C4A C5A O3A 68.4(8)
O1A C4A C5A O3A -46.3(8)
C3A C4A C5A O3A -166.6(6)
O2A C4A C5A C6A -176.1(6)
O1A C4A C5A C6A 69.2(8)
C3A C4A C5A C6A -51.1(8)
O2A C4A C5A C8A -44.7(8)
O1A C4A C5A C8A -159.4(5)
C3A C4A C5A C8A 80.3(8)
O2B C4B C5B O3B 71.4(7)
O1B C4B C5B O3B -42.4(8)
C3B C4B C5B O3B -163.2(6)
O2B C4B C5B C6B -173.0(5)
O1B C4B C5B C6B 73.2(7)
C3B C4B C5B C6B -47.6(8)
O2B C4B C5B C8B -41.1(8)
O1B C4B C5B C8B -154.9(5)
C3B C4B C5B C8B 84.3(8)
O3A C5A C6A N1A 173.1(5)
C4A C5A C6A N1A 57.6(8)
C8A C5A C6A N1A -68.9(9)
O3B C5B C6B N1B 174.9(5)
C4B C5B C6B N1B 58.8(8)
C8B C5B C6B N1B -68.1(8)
N3A C7A C8A C81A -114.3(7)
C71A C7A C8A C81A 65.6(10)
N3A C7A C8A C5A 10.0(8)
C71A C7A C8A C5A -170.0(7)
O3A C5A C8A C7A -13.7(7)
C6A C5A C8A C7A -132.7(7)
C4A C5A C8A C7A 100.7(6)
O3A C5A C8A C81A 106.5(7)
C6A C5A C8A C81A -12.5(10)
C4A C5A C8A C81A -139.1(6)
N3B C7B C8B C81B -104.0(8)
C71B C7B C8B C81B 73.3(10)
N3B C7B C8B C5B 18.7(8)
C71B C7B C8B C5B -164.0(7)
O3B C5B C8B C81B 94.4(7)
C6B C5B C8B C81B -24.0(10)
C4B C5B C8B C81B -150.9(6)
O3B C5B C8B C7B -24.3(7)
C6B C5B C8B C7B -142.7(7)
C4B C5B C8B C7B 90.5(7)
N2A C11A C12A C17A 2.1(13)
O1A C11A C12A C17A -175.4(7)
N2A C11A C12A C13A 178.6(9)
O1A C11A C12A C13A 1.1(11)
N2B C11B C12B C17B 31.9(13)
O1B C11B C12B C17B -148.9(8)
N2B C11B C12B C13B -147.8(9)
O1B C11B C12B C13B 31.4(11)
C17A C12A C13A C14A 0.1(13)
C11A C12A C13A C14A -176.3(8)
C17B C12B C13B C14B 0.6(13)
C11B C12B C13B C14B -179.7(7)
C12A C13A C14A C15A -0.5(15)
C12B C13B C14B C15B 0.6(14)
C13A C14A C15A C16A -0.3(17)
C13B C14B C15B C16B -1.3(16)
C14A C15A C16A C17A 1.5(17)
C14B C15B C16B C17B 0.8(18)
C13A C12A C17A C16A 1.0(13)
C11A C12A C17A C16A 177.4(8)
C15A C16A C17A C12A -1.9(15)
C13B C12B C17B C16B -1.1(14)
C11B C12B C17B C16B 179.2(8)
C15B C16B C17B C12B 0.4(16)
C2A C3A C31A C32A -2.4(13)
C4A C3A C31A C32A -178.6(7)
C2B C3B C31B C32B -3.3(14)
C4B C3B C31B C32B -179.1(7)
C3A C31A C32A C37A 124.6(9)
C3A C31A C32A C33A -56.6(12)
C3B C31B C32B C37B 115.8(10)
C3B C31B C32B C33B -71.7(12)
C37A C32A C33A C34A -2.0(13)
C31A C32A C33A C34A 179.2(8)
C37B C32B C33B C34B 2.3(12)
C31B C32B C33B C34B -170.5(8)
C32A C33A C34A C35A 2.2(13)
C32B C33B C34B C35B -1.2(14)
C33A C34A C35A C36A -2.1(13)
C33A C34A C35A Cl6 179.7(7)
C33B C34B C35B C36B -0.9(15)
C33B C34B C35B Cl8 177.1(7)
C34A C35A C36A C37A 1.7(13)
Cl6 C35A C36A C37A 179.9(6)
C34B C35B C36B C37B 1.7(14)
Cl8 C35B C36B C37B -176.3(7)
C35A C36A C37A C32A -1.6(13)
C35A C36A C37A Cl5 178.8(6)
C33A C32A C37A C36A 1.6(12)
C31A C32A C37A C36A -179.5(8)
C33A C32A C37A Cl5 -178.7(6)
C31A C32A C37A Cl5 0.2(11)
C35B C36B C37B C32B -0.4(13)
C35B C36B C37B Cl3 -177.8(7)
C33B C32B C37B C36B -1.5(12)
C31B C32B C37B C36B 171.3(8)
C33B C32B C37B Cl3 175.8(6)
C31B C32B C37B Cl3 -11.4(11)
N3A C7A C71A C72A -5.4(11)
C8A C7A C71A C72A 174.7(7)
N3A C7A C71A C76A 175.5(7)
C8A C7A C71A C76A -4.4(12)
N3B C7B C71B C76B 178.8(7)
C8B C7B C71B C76B 1.6(12)
N3B C7B C71B C72B -2.2(11)
C8B C7B C71B C72B -179.4(7)
C76A C71A C72A C73A 0.1(12)
C7A C71A C72A C73A -179.0(7)
C76B C71B C72B C73B -2.4(12)
C7B C71B C72B C73B 178.6(7)
C71A C72A C73A C74A -1.2(13)
C71B C72B C73B C74B 0.6(12)
C72A C73A C74A C75A 1.9(13)
C72B C73B C74B C75B 1.9(14)
C73A C74A C75A C76A -1.5(13)
C73B C74B C75B C76B -2.5(14)
C74A C75A C76A C71A 0.4(12)
C72A C71A C76A C75A 0.3(11)
C7A C71A C76A C75A 179.5(7)
C72B C71B C76B C75B 1.8(12)
C7B C71B C76B C75B -179.2(7)
C74B C75B C76B C71B 0.7(13)
C7A C8A C81A C82A 48.5(10)
C5A C8A C81A C82A -65.5(9)
C7A C8A C81A C86A -130.3(7)
C5A C8A C81A C86A 115.7(8)
C7B C8B C81B C86B -139.2(8)
C5B C8B C81B C86B 109.5(8)
C7B C8B C81B C82B 41.1(10)
C5B C8B C81B C82B -70.2(9)
C86A C81A C82A C83A 0.7(11)
C8A C81A C82A C83A -178.2(7)
C86B C81B C82B C83B 0.5(11)
C8B C81B C82B C83B -179.8(7)
C81A C82A C83A C84A 0.1(12)
C81B C82B C83B C84B -1.7(13)
C82A C83A C84A C85A 0.5(12)
C82A C83A C84A Cl4 177.5(6)
C82B C83B C84B C85B 2.2(13)
C82B C83B C84B Cl7 179.6(6)
C83A C84A C85A C86A -1.8(12)
Cl4 C84A C85A C86A -178.9(6)
C83B C84B C85B C86B -1.4(12)
Cl7 C84B C85B C86B -178.9(6)
C84A C85A C86A C81A 2.7(12)
C84A C85A C86A Cl1 179.6(6)
C82A C81A C86A C85A -2.1(11)
C8A C81A C86A C85A 176.8(7)
C82A C81A C86A Cl1 -179.0(5)
C8A C81A C86A Cl1 -0.1(10)
C82B C81B C86B C85B 0.2(11)
C8B C81B C86B C85B -179.4(7)
C82B C81B C86B Cl2 -178.9(5)
C8B C81B C86B Cl2 1.4(10)
C84B C85B C86B C81B 0.2(12)
C84B C85B C86B Cl2 179.4(6)
N1A C9A C91A C96A -132.5(7)
C10A C9A C91A C96A 104.6(8)
N1A C9A C91A C92A 53.1(9)
C10A C9A C91A C92A -69.8(9)
N1B C9B C91B C92B 47.5(10)
C10B C9B C91B C92B -74.4(9)
N1B C9B C91B C96B -137.5(7)
C10B C9B C91B C96B 100.6(8)
C96A C91A C92A C93A 1.3(11)
C9A C91A C92A C93A 175.8(8)
C96B C91B C92B C93B -1.3(12)
C9B C91B C92B C93B 173.8(8)
C91A C92A C93A C94A -2.0(13)
C91B C92B C93B C94B -0.1(14)
C92A C93A C94A C95A 0.5(15)
C92B C93B C94B C95B 1.0(15)
C93A C94A C95A C96A 1.5(15)
C93B C94B C95B C96B -0.4(15)
C94A C95A C96A C91A -2.3(14)
C92A C91A C96A C95A 0.8(12)
C9A C91A C96A C95A -173.8(8)
C94B C95B C96B C91B -1.0(14)
C92B C91B C96B C95B 1.8(12)
C9B C91B C96B C95B -173.3(8)
C5A C6A N1A C2A -62.1(8)
C5A C6A N1A C9A 177.0(6)
C3A C2A N1A C6A 59.9(8)
C3A C2A N1A C9A -179.1(6)
C10A C9A N1A C6A -56.6(8)
C91A C9A N1A C6A -178.5(6)
C10A C9A N1A C2A -176.9(6)
C91A C9A N1A C2A 61.3(8)
C5B C6B N1B C9B 172.8(6)
C5B C6B N1B C2B -65.7(7)
C91B C9B N1B C6B 177.5(6)
C10B C9B N1B C6B -61.5(8)
C91B C9B N1B C2B 57.4(8)
C10B C9B N1B C2B 178.4(6)
C3B C2B N1B C6B 60.9(7)
C3B C2B N1B C9B -177.2(6)
O1A C11A N2A O2A -0.7(10)
C12A C11A N2A O2A -178.2(7)
O1B C11B N2B O2B 0.6(9)
C12B C11B N2B O2B 179.8(7)
C71A C7A N3A O3A 178.1(6)
C8A C7A N3A O3A -2.0(9)
C71B C7B N3B O3B 178.0(6)
C8B C7B N3B O3B -4.6(9)
N2A C11A O1A C4A -0.3(9)
C12A C11A O1A C4A 177.4(7)
O2A C4A O1A C11A 1.0(7)
C3A C4A O1A C11A -119.5(7)
C5A C4A O1A C11A 119.7(6)
N2B C11B O1B C4B -4.7(9)
C12B C11B O1B C4B 176.0(7)
O2B C4B O1B C11B 6.5(7)
C3B C4B O1B C11B -111.1(7)
C5B C4B O1B C11B 125.7(6)
C11A N2A O2A C4A 1.3(8)
O1A C4A O2A N2A -1.4(7)
C3A C4A O2A N2A 116.7(6)
C5A C4A O2A N2A -119.8(6)
C11B N2B O2B C4B 3.9(8)
O1B C4B O2B N2B -6.4(7)
C3B C4B O2B N2B 109.3(6)
C5B C4B O2B N2B -124.5(6)
C7A N3A O3A C5A -8.0(8)
C6A C5A O3A N3A 140.4(6)
C4A C5A O3A N3A -102.1(6)
C8A C5A O3A N3A 13.9(7)
C7B N3B O3B C5B -13.1(8)
C6B C5B O3B N3B 150.8(5)
C4B C5B O3B N3B -91.8(6)
C8B C5B O3B N3B 24.4(7)

loop_
_cod_related_entry_id
_cod_related_entry_database
_cod_related_entry_code
1 ChemSpider 24739364
